data_2100247
loop_
_publ_author_name
'Redhammer, G. J.'
'Tippelt, G.'
'Merz, M.'
'Roth, G.'
'Treutmann, W.'
'Amthauer, G.'

_publ_section_title
;
 Structure of the clinopyroxene-type compound CaCuGe~2~O~6~ between 15
 and 800K
;
_journal_coeditor_code WS5021
_journal_issue 4
_journal_name_full 'Acta Crystallographica Section B'
_journal_page_first 367
_journal_page_last 380
_journal_paper_doi 10.1107/S0108768105013455
_journal_volume 61
_journal_year 2005
_chemical_formula_sum 'Ca Cu Ge2 O6'
_chemical_formula_weight 344.8
_space_group_IT_number 14
_symmetry_cell_setting monoclinic
_symmetry_space_group_name_Hall '-P 2ybc'
_symmetry_space_group_name_H-M 'P 1 21/c 1'
_audit_creation_method 'WinGX routine CIF_UPDATE'
_cell_angle_alpha 90
_cell_angle_beta 105.669(12)
_cell_angle_gamma 90
_cell_formula_units_Z 4
_cell_length_a 10.1893(12)
_cell_length_b 9.1996(7)
_cell_length_c 5.2043(6)
_cell_measurement_reflns_used 6528
_cell_measurement_temperature 250.0(10)
_cell_measurement_theta_max 32.13
_cell_measurement_theta_min 2.22
_cell_volume 469.71(9)
_computing_cell_refinement 'Stoe X-Area (Stoe & Cie, 1998)'
_computing_data_collection 'Stoe X-Area (Stoe & Cie, 1998)'
_computing_data_reduction 'Stoe X-Area (Stoe & Cie, 1998)'
_computing_molecular_graphics 'Diamond 2.0e (Berndt & Brandenburg, 1996)'
_computing_publication_material 'WinGX 1.64.05 (Farrugia, 1999)'
_computing_structure_refinement 'SHELXL-97 (Sheldrick, 1997)'
_computing_structure_solution 'SHELXS-97 (Sheldrick, 1997)'
_diffrn_ambient_temperature 100
_diffrn_detector_area_resol_mean 6.67
_diffrn_measured_fraction_theta_full 0.981
_diffrn_measured_fraction_theta_max 0.981
_diffrn_measurement_device '2-circle goniometer'
_diffrn_measurement_device_type 'STOE IPDS 2'
_diffrn_measurement_method 'rotation method'
_diffrn_radiation_monochromator 'plane graphite'
_diffrn_radiation_type 'Mo K\a'
_diffrn_radiation_wavelength 0.71073
_diffrn_reflns_av_R_equivalents 0.0401
_diffrn_reflns_limit_h_max 15
_diffrn_reflns_limit_h_min -15
_diffrn_reflns_limit_k_max 13
_diffrn_reflns_limit_k_min -13
_diffrn_reflns_limit_l_max 7
_diffrn_reflns_limit_l_min -7
_diffrn_reflns_number 5849
_diffrn_reflns_theta_full 32.21
_diffrn_reflns_theta_max 32.21
_diffrn_reflns_theta_min 2.08
_diffrn_standards_decay_% 0
_diffrn_standards_interval_count 0
_diffrn_standards_interval_time 0
_diffrn_standards_number 0
_exptl_absorpt_coefficient_mu 18.245
_exptl_absorpt_correction_T_max 0.150
_exptl_absorpt_correction_T_min 0.097
_exptl_absorpt_correction_type empirical
_exptl_absorpt_process_details 'X-SHAPE (Stoe & Cie, 1996)'
_exptl_crystal_colour 'pale green'
_exptl_crystal_density_diffrn 4.876
_exptl_crystal_density_method 'not measured'
_exptl_crystal_description cuboid
_exptl_crystal_F_000 644
_exptl_crystal_size_max 0.14
_exptl_crystal_size_mid 0.13
_exptl_crystal_size_min 0.10
_refine_diff_density_max 0.736
_refine_diff_density_min -0.695
_refine_ls_extinction_coef 0.0109(6)
_refine_ls_extinction_expression Fc^*^=kFc[1+0.001xFc^2^\l^3^/sin(2\q)]^-1/4^
_refine_ls_extinction_method SHELXL
_refine_ls_goodness_of_fit_ref 1.032
_refine_ls_hydrogen_treatment mixed
_refine_ls_matrix_type full
_refine_ls_number_parameters 92
_refine_ls_number_reflns 1631
_refine_ls_number_restraints 0
_refine_ls_restrained_S_all 1.032
_refine_ls_R_factor_gt 0.025
_refine_ls_shift/su_max 0
_refine_ls_structure_factor_coef Fsqd
_refine_ls_weighting_details 'calc w=1/[\s^2^(Fo^2^)+(0.0243P)^2^+1.1408P] where P=(Fo^2^+2Fc^2^)/3'
_refine_ls_weighting_scheme calc
_refine_ls_wR_factor_ref 0.0554
_reflns_number_gt 1404
_reflns_number_total 1631
_reflns_threshold_expression >2sigma(I)
_cod_data_source_file ws5021.cif
_cod_data_source_block cacu_250
_cod_original_sg_symbol_H-M 'P 21/c'
_cod_database_code 2100247

loop_
_symmetry_equiv_pos_as_xyz
'x, y, z'
'-x, y+1/2, -z+1/2'
'-x, -y, -z'
'x, -y-1/2, z-1/2'

loop_
_atom_site_label
_atom_site_fract_x
_atom_site_fract_y
_atom_site_fract_z
_atom_site_U_iso_or_equiv
_atom_site_adp_type
_atom_site_calc_flag
_atom_site_refinement_flags
_atom_site_occupancy
_atom_site_disorder_assembly
_atom_site_disorder_group
_atom_site_type_symbol
Ca 0.28332(6) 0.45266(7) 0.80927(13) 0.01214(12) Uani d . 1 . . Ca
Cu 0.22741(4) 0.66155(4) 0.25644(8) 0.01089(9) Uani d . 1 . . Cu
GeA 0.04914(3) 0.34920(3) 0.20930(6) 0.00942(8) Uani d . 1 . . Ge
GeB 0.49119(3) 0.35087(3) 0.40209(7) 0.00990(8) Uani d . 1 . . Ge
O1A -0.1271(2) 0.3615(2) 0.1151(5) 0.0115(4) Uani d . 1 . . O
O1B 0.6585(2) 0.3200(2) 0.3784(5) 0.0107(4) Uani d . 1 . . O
O2A 0.1458(2) 0.4889(3) 0.3767(5) 0.0148(4) Uani d . 1 . . O
O2B 0.4321(2) 0.5219(2) 0.2614(5) 0.0134(4) Uani d . 1 . . O
O3A 0.1031(2) 0.1940(2) 0.4197(5) 0.0126(4) Uani d . 1 . . O
O3B 0.3997(2) 0.2512(2) 0.5899(5) 0.0118(4) Uani d . 1 . . O

loop_
_atom_site_aniso_label
_atom_site_aniso_U_11
_atom_site_aniso_U_22
_atom_site_aniso_U_33
_atom_site_aniso_U_12
_atom_site_aniso_U_13
_atom_site_aniso_U_23
Ca 0.0118(2) 0.0119(2) 0.0121(3) 0.00016(19) 0.00206(18) 0.0008(2)
Cu 0.01064(16) 0.01099(16) 0.00968(16) -0.00111(12) 0.00041(12) 0.00016(13)
GeA 0.00807(13) 0.00995(14) 0.00957(15) -0.00047(10) 0.00123(10) -0.00044(10)
GeB 0.00895(13) 0.00955(14) 0.01139(15) 0.00016(10) 0.00309(10) 0.00079(10)
O1A 0.0092(8) 0.0131(10) 0.0110(10) 0.0000(7) 0.0008(7) -0.0009(7)
O1B 0.0082(8) 0.0120(9) 0.0114(9) 0.0007(7) 0.0017(7) 0.0004(8)
O2A 0.0151(10) 0.0134(10) 0.0132(10) -0.0045(8) -0.0011(8) -0.0007(8)
O2B 0.0177(10) 0.0103(9) 0.0116(10) 0.0013(8) 0.0029(8) 0.0001(8)
O3A 0.0126(9) 0.0130(9) 0.0126(10) 0.0032(7) 0.0042(7) 0.0027(8)
O3B 0.0104(9) 0.0137(9) 0.0113(10) -0.0021(7) 0.0028(7) 0.0016(8)

loop_
_atom_type_symbol
_atom_type_description
_atom_type_scat_dispersion_real
_atom_type_scat_dispersion_imag
_atom_type_scat_source
Ca Ca 0.2262 0.3064 'International Tables Vol C Tables 4.2.6.8 and 6.1.1.4'
Cu Cu 0.3201 1.2651 'International Tables Vol C Tables 4.2.6.8 and 6.1.1.4'
Ge Ge 0.1547 1.8001 'International Tables Vol C Tables 4.2.6.8 and 6.1.1.4'
O O 0.0106 0.006 'International Tables Vol C Tables 4.2.6.8 and 6.1.1.4'

loop_
_geom_angle_atom_site_label_1
_geom_angle_atom_site_label_2
_geom_angle_atom_site_label_3
_geom_angle_site_symmetry_1
_geom_angle_site_symmetry_3
_geom_angle
O2A Ca O1A . 3_566 78.90(8)
O2A Ca O1B . 3_666 68.88(8)
O1A Ca O1B 3_566 3_666 72.80(7)
O2A Ca O3A . 4_566 90.71(8)
O1A Ca O3A 3_566 4_566 77.69(8)
O1B Ca O3A 3_666 4_566 146.67(8)
O2A Ca O3B . 4_566 138.21(8)
O1A Ca O3B 3_566 4_566 131.75(8)
O1B Ca O3B 3_666 4_566 138.93(8)
O3A Ca O3B 4_566 4_566 73.53(8)
O2A Ca O2B . 1_556 157.05(8)
O1A Ca O2B 3_566 1_556 85.76(8)
O1B Ca O2B 3_666 1_556 90.41(8)
O3A Ca O2B 4_566 1_556 102.66(8)
O3B Ca O2B 4_566 1_556 64.38(8)
O2A Ca O3B . . 84.57(8)
O1A Ca O3B 3_566 . 163.18(8)
O1B Ca O3B 3_666 . 104.09(7)
O3A Ca O3B 4_566 . 99.63(7)
O3B Ca O3B 4_566 . 61.32(3)
O2B Ca O3B 1_556 . 110.94(8)
O2A Ca O2B . 3_666 102.52(8)
O1A Ca O2B 3_566 3_666 130.78(7)
O1B Ca O2B 3_666 3_666 62.78(7)
O3A Ca O2B 4_566 3_666 150.14(7)
O3B Ca O2B 4_566 3_666 78.93(7)
O2B Ca O2B 1_556 3_666 74.87(8)
O3B Ca O2B . 3_666 56.03(7)
O2A Ca Cu . 1_556 116.08(7)
O1A Ca Cu 3_566 1_556 37.45(5)
O1B Ca Cu 3_666 1_556 83.48(6)
O3A Ca Cu 4_566 1_556 82.45(6)
O3B Ca Cu 4_566 1_556 100.24(6)
O2B Ca Cu 1_556 1_556 49.06(5)
O3B Ca Cu . 1_556 159.31(6)
O2B Ca Cu 3_666 1_556 114.09(5)
O2A Ca GeB . 3_666 83.79(6)
O1A Ca GeB 3_566 3_666 102.18(6)
O1B Ca GeB 3_666 3_666 30.98(5)
O3A Ca GeB 4_566 3_666 174.39(6)
O3B Ca GeB 4_566 3_666 110.01(6)
O2B Ca GeB 1_556 3_666 82.89(6)
O3B Ca GeB . 3_666 78.84(5)
O2B Ca GeB 3_666 3_666 31.86(4)
Cu Ca GeB 1_556 3_666 100.90(2)
O2A Ca GeB . 1_556 171.46(6)
O1A Ca GeB 3_566 1_556 108.86(6)
O1B Ca GeB 3_666 1_556 116.28(6)
O3A Ca GeB 4_566 1_556 87.60(6)
O3B Ca GeB 4_566 1_556 33.51(5)
O2B Ca GeB 1_556 1_556 30.90(5)
O3B Ca GeB . 1_556 87.47(5)
O2B Ca GeB 3_666 1_556 75.35(5)
Cu Ca GeB 1_556 1_556 71.998(17)
GeB Ca GeB 3_666 1_556 97.698(19)
O2A Ca Cu . . 34.63(6)
O1A Ca Cu 3_566 . 76.78(6)
O1B Ca Cu 3_666 . 34.65(5)
O3A Ca Cu 4_566 . 122.98(6)
O3B Ca Cu 4_566 . 151.36(6)
O2B Ca Cu 1_556 . 125.01(6)
O3B Ca Cu . . 91.34(5)
O2B Ca Cu 3_666 . 78.43(5)
Cu Ca Cu 1_556 . 104.88(2)
GeB Ca Cu 3_666 . 51.935(15)
GeB Ca Cu 1_556 . 149.07(2)
O1A Cu O1B 3_565 3_666 175.32(9)
O1A Cu O2A 3_565 . 94.29(10)
O1B Cu O2A 3_666 . 87.27(9)
O1A Cu O1B 3_565 2_655 86.14(9)
O1B Cu O1B 3_666 2_655 91.55(8)
O2A Cu O1B . 2_655 169.85(9)
O1A Cu O1A 3_565 2 102.85(9)
O1B Cu O1A 3_666 2 80.85(9)
O2A Cu O1A . 2 107.15(9)
O1B Cu O1A 2_655 2 82.58(8)
O1A Cu GeB 3_565 3_666 139.80(6)
O1B Cu GeB 3_666 3_666 35.54(6)
O2A Cu GeB . 3_666 101.71(7)
O1B Cu GeB 2_655 3_666 72.02(6)
O1A Cu GeB 2 3_666 107.10(6)
O1A Cu Ca 3_565 1_554 49.88(7)
O1B Cu Ca 3_666 1_554 125.99(7)
O2A Cu Ca . 1_554 85.41(8)
O1B Cu Ca 2_655 1_554 87.14(6)
O1A Cu Ca 2 1_554 151.61(6)
GeB Cu Ca 3_666 1_554 94.618(19)
O1A Cu Ca 3_565 . 135.19(7)
O1B Cu Ca 3_666 . 45.58(7)
O2A Cu Ca . . 42.25(7)
O1B Cu Ca 2_655 . 134.29(6)
O1A Cu Ca 2 . 101.20(6)
GeB Cu Ca 3_666 . 63.278(16)
Ca Cu Ca 1_554 . 104.88(2)
O1A Cu Ca 3_565 4_575 102.36(7)
O1B Cu Ca 3_666 4_575 78.39(7)
O2A Cu Ca . 4_575 147.48(8)
O1B Cu Ca 2_655 4_575 41.35(6)
O1A Cu Ca 2 4_575 42.12(6)
GeB Cu Ca 3_666 4_575 83.311(15)
Ca Cu Ca 1_554 4_575 126.56(2)
Ca Cu Ca . 4_575 120.66(2)
O2A GeA O1A . . 120.40(11)
O2A GeA O3A . 4_565 109.37(11)
O1A GeA O3A . 4_565 107.95(11)
O2A GeA O3A . . 104.38(11)
O1A GeA O3A . . 110.37(10)
O3A GeA O3A 4_565 . 103.00(7)
O2A GeA Ca . . 35.18(8)
O1A GeA Ca . . 129.60(8)
O3A GeA Ca 4_565 . 121.43(7)
O3A GeA Ca . . 69.51(8)
O2A GeA Ca . 4_565 103.76(8)
O1A GeA Ca . 4_565 133.30(7)
O3A GeA Ca 4_565 4_565 66.87(8)
O3A GeA Ca . 4_565 38.45(7)
Ca GeA Ca . 4_565 79.41(2)
O1B GeB O2B . . 109.94(11)
O1B GeB O3B . . 127.96(10)
O2B GeB O3B . . 121.06(11)
O1B GeB O3B . 4_565 96.96(10)
O2B GeB O3B . 4_565 93.00(10)
O3B GeB O3B . 4_565 90.37(7)
O1B GeB O2B . 3_666 89.94(10)
O2B GeB O2B . 3_666 81.73(11)
O3B GeB O2B . 3_666 87.76(10)
O3B GeB O2B 4_565 3_666 172.45(9)
O1B GeB GeB . 3_666 101.92(7)
O2B GeB GeB . 3_666 44.78(8)
O3B GeB GeB . 3_666 106.59(8)
O3B GeB GeB 4_565 3_666 137.52(7)
O2B GeB GeB 3_666 3_666 36.95(6)
O1B GeB Cu . 3_666 39.93(7)
O2B GeB Cu . 3_666 116.84(8)
O3B GeB Cu . 3_666 102.61(7)
O3B GeB Cu 4_565 3_666 132.41(7)
O2B GeB Cu 3_666 3_666 55.13(6)
GeB GeB Cu 3_666 3_666 82.377(15)
O1B GeB Ca . 3_666 45.56(7)
O2B GeB Ca . 3_666 64.51(8)
O3B GeB Ca . 3_666 166.33(8)
O3B GeB Ca 4_565 3_666 102.08(7)
O2B GeB Ca 3_666 3_666 80.61(7)
GeB GeB Ca 3_666 3_666 67.813(16)
Cu GeB Ca 3_666 3_666 64.787(16)
O1B GeB Ca . 1_554 111.16(8)
O2B GeB Ca . 1_554 46.77(8)
O3B GeB Ca . 1_554 110.72(7)
O3B GeB Ca 4_565 1_554 46.27(7)
O2B GeB Ca 3_666 1_554 128.04(7)
GeB GeB Ca 3_666 1_554 91.297(18)
Cu GeB Ca 3_666 1_554 146.485(18)
Ca GeB Ca 3_666 1_554 82.302(19)
O1B GeB Ca . 4_565 115.26(7)
O2B GeB Ca . 4_565 122.19(8)
O3B GeB Ca . 4_565 42.92(8)
O3B GeB Ca 4_565 4_565 48.53(7)
O2B GeB Ca 3_666 4_565 130.53(7)
GeB GeB Ca 3_666 4_565 141.825(19)
Cu GeB Ca 3_666 4_565 120.903(16)
Ca GeB Ca 3_666 4_565 147.344(15)
Ca GeB Ca 1_554 4_565 83.49(2)
O1B GeB Ca . . 146.95(8)
O2B GeB Ca . . 79.57(8)
O3B GeB Ca . . 46.60(8)
O3B GeB Ca 4_565 . 114.49(7)
O2B GeB Ca 3_666 . 59.36(7)
GeB GeB Ca 3_666 . 61.791(15)
Cu GeB Ca 3_666 . 107.159(18)
Ca GeB Ca 3_666 . 129.605(14)
Ca GeB Ca 1_554 . 98.413(19)
Ca GeB Ca 4_565 . 81.538(19)
GeA O1A Cu . 3_565 120.10(12)
GeA O1A Cu . 2_545 112.03(11)
Cu O1A Cu 3_565 2_545 92.69(9)
GeA O1A Ca . 3_566 132.19(12)
Cu O1A Ca 3_565 3_566 92.67(9)
Cu O1A Ca 2_545 3_566 98.86(8)
GeB O1B Cu . 3_666 104.53(11)
GeB O1B Cu . 2_645 140.12(12)
Cu O1B Cu 3_666 2_645 98.52(9)
GeB O1B Ca . 3_666 103.46(10)
Cu O1B Ca 3_666 3_666 99.76(9)
Cu O1B Ca 2_645 3_666 104.13(9)
GeA O2A Cu . . 132.76(14)
GeA O2A Ca . . 119.86(12)
Cu O2A Ca . . 103.12(10)
GeB O2B GeB . 3_666 98.27(11)
GeB O2B Ca . 1_554 102.33(10)
GeB O2B Ca 3_666 1_554 158.05(11)
GeB O2B Ca . 3_666 83.63(8)
GeB O2B Ca 3_666 3_666 84.51(8)
Ca O2B Ca 1_554 3_666 105.13(8)
GeA O3A GeA 4_566 . 125.45(13)
GeA O3A Ca 4_566 4_565 119.57(11)
GeA O3A Ca . 4_565 114.70(11)
GeB O3B GeB . 4_566 121.29(12)
GeB O3B Ca . 4_565 107.80(11)
GeB O3B Ca 4_566 4_565 100.22(9)
GeB O3B Ca . . 103.92(10)
GeB O3B Ca 4_566 . 98.78(10)
Ca O3B Ca 4_565 . 126.27(9)

loop_
_geom_bond_atom_site_label_1
_geom_bond_atom_site_label_2
_geom_bond_site_symmetry_2
_geom_bond_distance
_geom_bond_publ_flag
Ca O2A . 2.332(2) ?
Ca O1A 3_566 2.439(2) ?
Ca O1B 3_666 2.448(2) ?
Ca O3A 4_566 2.468(2) ?
Ca O3B 4_566 2.474(2) ?
Ca O2B 1_556 2.513(2) ?
Ca O3B . 2.623(2) ?
Ca O2B 3_666 3.029(2) ?
Ca Cu 1_556 3.1858(8) ?
Ca GeB 3_666 3.3347(7) ?
Ca GeB 1_556 3.3693(8) ?
Ca Cu . 3.3778(8) ?
Cu O1A 3_565 1.939(2) ?
Cu O1B 3_666 1.949(2) ?
Cu O2A . 1.971(2) ?
Cu O1B 2_655 2.100(2) ?
Cu O1A 2 2.290(2) ?
Cu GeB 3_666 2.9394(6) ?
Cu Ca 1_554 3.1858(8) ?
Cu Ca 4_575 3.5933(8) ?
GeA O2A . 1.708(2) ?
GeA O1A . 1.733(2) ?
GeA O3A 4_565 1.783(2) ?
GeA O3A . 1.793(2) ?
GeA Ca 4_565 3.6063(7) ?
GeB O1B . 1.765(2) ?
GeB O2B . 1.771(2) ?
GeB O3B . 1.777(2) ?
GeB O3B 4_565 1.890(2) ?
GeB O2B 3_666 2.075(2) ?
GeB GeB 3_666 2.9156(7) ?
GeB Cu 3_666 2.9394(7) ?
GeB Ca 3_666 3.3347(7) ?
GeB Ca 1_554 3.3693(8) ?
GeB Ca 4_565 3.4590(7) ?
O1A Cu 3_565 1.939(2) ?
O1A Cu 2_545 2.290(2) ?
O1A Ca 3_566 2.439(2) ?
O1B Cu 3_666 1.949(2) ?
O1B Cu 2_645 2.100(2) ?
O1B Ca 3_666 2.448(2) ?
O2B GeB 3_666 2.075(2) ?
O2B Ca 1_554 2.513(2) ?
O2B Ca 3_666 3.029(2) ?
O3A GeA 4_566 1.783(2) ?
O3A Ca 4_565 2.468(2) ?
O3B GeB 4_566 1.890(2) ?
O3B Ca 4_565 2.474(2) ?
